data_7200172
loop_
_publ_author_name
'Yang, Wenbin'
'Lin, Xiang'
'Blake, Alexander J.'
'Wilson, Claire'
'Hubberstey, Peter'
'Champness, Neil R.'
'Schr\"oder, Martin'

_publ_section_title
;
 In situ synthesis of 5-substituted-tetrazoles and
 metallosupramolecular co-ordination polymers
;
_journal_issue 1
_journal_name_full CrystEngComm
_journal_page_first 67
_journal_paper_doi 10.1039/b808496c
_journal_volume 11
_journal_year 2009
_chemical_formula_moiety 'C12 H16 N10 O6 Zn'
_chemical_formula_sum 'C12 H16 N10 O6 Zn'
_chemical_formula_weight 461.72
_chemical_name_systematic
;
?
;
_space_group_IT_number 15
_symmetry_cell_setting monoclinic
_symmetry_space_group_name_Hall '-C 2yc'
_symmetry_space_group_name_H-M 'C 1 2/c 1'
_atom_sites_solution_hydrogens 'CH geometrically placed, H2O from delta-F'
_atom_sites_solution_primary direct
_atom_sites_solution_secondary difmap
_audit_creation_method SHELXL-97
_cell_angle_alpha 90.00
_cell_angle_beta 95.737(5)
_cell_angle_gamma 90.00
_cell_formula_units_Z 4
_cell_length_a 21.546(6)
_cell_length_b 6.928(2)
_cell_length_c 11.201(3)
_cell_measurement_reflns_used 2187
_cell_measurement_temperature 150(2)
_cell_measurement_theta_max 27.5
_cell_measurement_theta_min 3.1
_cell_volume 1663.6(8)
_computing_cell_refinement 'Bruker SAINT version 6.36a (Bruker, 2000)'
_computing_data_collection 'Bruker SMART version 5.625 (Bruker, 2001)'
_computing_data_reduction 'Bruker SAINT; Bruker SHELXTL (Bruker, 2001)'
_computing_publication_material 'enCIFer(Allen et al.,2004);PLATON(Spek, 2003)'
_computing_structure_refinement 'SHELXL-97 (Sheldrick, 1997)'
_computing_structure_solution 'SHELXS-97 (Sheldrick, 1990)'
_diffrn_ambient_temperature 150(2)
_diffrn_measured_fraction_theta_full 0.994
_diffrn_measured_fraction_theta_max 0.994
_diffrn_measurement_device_type 'Bruker SMART APEX CCD area detector'
_diffrn_measurement_method omega
_diffrn_radiation_monochromator graphite
_diffrn_radiation_source 'normal-focus sealed tube'
_diffrn_radiation_type MoK\a
_diffrn_radiation_wavelength 0.71073
_diffrn_reflns_av_R_equivalents 0.021
_diffrn_reflns_av_sigmaI/netI 0.025
_diffrn_reflns_limit_h_max 27
_diffrn_reflns_limit_h_min -23
_diffrn_reflns_limit_k_max 9
_diffrn_reflns_limit_k_min -7
_diffrn_reflns_limit_l_max 14
_diffrn_reflns_limit_l_min -13
_diffrn_reflns_number 5168
_diffrn_reflns_theta_full 27.56
_diffrn_reflns_theta_max 27.56
_diffrn_reflns_theta_min 3.09
_diffrn_standards_decay_% 0
_diffrn_standards_number 0
_exptl_absorpt_coefficient_mu 1.539
_exptl_absorpt_correction_T_max 1.000
_exptl_absorpt_correction_T_min 0.785
_exptl_absorpt_correction_type multi-scan
_exptl_absorpt_process_details 'SADABS V2.03'
_exptl_crystal_colour colourless
_exptl_crystal_density_diffrn 1.843
_exptl_crystal_density_meas 0
_exptl_crystal_density_method 'not measured'
_exptl_crystal_description tablet
_exptl_crystal_F_000 944
_exptl_crystal_size_max 0.46
_exptl_crystal_size_mid 0.19
_exptl_crystal_size_min 0.03
_refine_diff_density_max 0.64
_refine_diff_density_min -0.27
_refine_diff_density_rms 0.08
_refine_ls_extinction_method none
_refine_ls_goodness_of_fit_ref 1.049
_refine_ls_hydrogen_treatment 'riding model, H2O refined with restraints'
_refine_ls_matrix_type full
_refine_ls_number_parameters 148
_refine_ls_number_reflns 1920
_refine_ls_number_restraints 4
_refine_ls_restrained_S_all 1.048
_refine_ls_R_factor_all 0.0357
_refine_ls_R_factor_gt 0.0313
_refine_ls_shift/su_max 0.000
_refine_ls_shift/su_mean 0.000
_refine_ls_structure_factor_coef Fsqd
_refine_ls_weighting_details 'calc w=1/[\s^2^(Fo^2^)+(0.0509P)^2^+1.4883P] where P=(Fo^2^+2Fc^2^)/3'
_refine_ls_weighting_scheme calc
_refine_ls_wR_factor_gt 0.0795
_refine_ls_wR_factor_ref 0.0827
_reflns_number_gt 1746
_reflns_number_total 2077
_reflns_threshold_expression I>2sigma(I)
_cod_data_source_file b808496c.txt
_cod_data_source_block (4)
_cod_depositor_comments
;
The following automatic conversions were performed:
'_symmetry_cell_setting' value 'Monoclinic' changed to 'monoclinic'
according to '/home/saulius/struct/CIF-dictionaries/cif_core.dic'
dictionary named 'cif_core.dic' version 2.4.1 from 2010-06-29.

Automatic conversion script
Id: cif_fix_enum 1527 2010-12-29 10:47:43Z saulius 
;
_cod_original_sg_symbol_H-M C2/c
_cod_database_code 7200172

loop_
_symmetry_equiv_pos_as_xyz
'x, y, z'
'-x, y, -z+1/2'
'x+1/2, y+1/2, z'
'-x+1/2, y+1/2, -z+1/2'
'-x, -y, -z'
'x, -y, z-1/2'
'-x+1/2, -y+1/2, -z'
'x+1/2, -y+1/2, z-1/2'

loop_
_atom_site_label
_atom_site_type_symbol
_atom_site_fract_x
_atom_site_fract_y
_atom_site_fract_z
_atom_site_U_iso_or_equiv
_atom_site_adp_type
_atom_site_occupancy
_atom_site_symmetry_multiplicity
_atom_site_calc_flag
_atom_site_refinement_flags
_atom_site_disorder_assembly
_atom_site_disorder_group
Zn1 Zn 0.5000 0.16455(4) 0.2500 0.01294(12) Uani 1 2 d S . .
O1 O 0.06262(6) 0.16310(18) 0.09806(13) 0.0172(3) Uani 1 1 d . . .
O2 O 0.47459(6) -0.0596(2) 0.12619(12) 0.0172(3) Uani 1 1 d D . .
O3 O 0.47316(7) 0.3949(2) 0.13470(12) 0.0177(3) Uani 1 1 d D . .
N1 N 0.12209(7) 0.1567(2) 0.14514(15) 0.0137(3) Uani 1 1 d . . .
N2 N 0.32968(8) 0.1195(2) 0.40828(14) 0.0170(3) Uani 1 1 d . . .
N3 N 0.39169(8) 0.1248(2) 0.41376(14) 0.0170(3) Uani 1 1 d . . .
N4 N 0.40832(8) 0.1551(2) 0.30408(15) 0.0155(3) Uani 1 1 d . . .
N5 N 0.35767(8) 0.1690(2) 0.22457(15) 0.0161(3) Uani 1 1 d . . .
C1 C 0.16741(9) 0.1257(3) 0.07224(17) 0.0165(4) Uani 1 1 d . . .
H1A H 0.1569 0.1094 -0.0115 0.020 Uiso 1 1 calc R . .
C2 C 0.22885(9) 0.1177(3) 0.11931(17) 0.0156(4) Uani 1 1 d . . .
H2A H 0.2605 0.0918 0.0682 0.019 Uiso 1 1 calc R . .
C3 C 0.24489(9) 0.1474(3) 0.24155(17) 0.0130(4) Uani 1 1 d . . .
C4 C 0.19687(9) 0.1805(3) 0.31398(17) 0.0153(4) Uani 1 1 d . . .
H4A H 0.2063 0.2008 0.3977 0.018 Uiso 1 1 calc R . .
C5 C 0.13585(9) 0.1837(3) 0.26375(17) 0.0156(4) Uani 1 1 d . . .
H5A H 0.1032 0.2052 0.3133 0.019 Uiso 1 1 calc R . .
C6 C 0.31032(9) 0.1458(2) 0.29200(17) 0.0132(4) Uani 1 1 d . . .
H2B H 0.5052(9) -0.132(3) 0.120(2) 0.028(7) Uiso 1 1 d D . .
H3C H 0.4595(12) 0.372(4) 0.0633(12) 0.032(7) Uiso 1 1 d D . .
H3B H 0.5026(9) 0.474(3) 0.133(2) 0.036(8) Uiso 1 1 d D . .
H2C H 0.4507(10) -0.058(4) 0.0626(15) 0.036(8) Uiso 1 1 d D . .

loop_
_atom_site_aniso_label
_atom_site_aniso_U_11
_atom_site_aniso_U_22
_atom_site_aniso_U_33
_atom_site_aniso_U_23
_atom_site_aniso_U_13
_atom_site_aniso_U_12
Zn1 0.01023(17) 0.01631(18) 0.01224(17) 0.000 0.00096(11) 0.000
O1 0.0100(6) 0.0204(7) 0.0203(7) -0.0007(5) -0.0031(5) 0.0000(5)
O2 0.0136(7) 0.0212(7) 0.0163(7) -0.0034(6) -0.0015(5) 0.0013(5)
O3 0.0164(7) 0.0203(7) 0.0156(7) 0.0021(6) -0.0014(5) -0.0029(5)
N1 0.0105(8) 0.0132(8) 0.0170(8) 0.0008(6) -0.0007(6) 0.0007(5)
N2 0.0127(8) 0.0229(8) 0.0153(8) 0.0007(6) 0.0013(6) 0.0004(6)
N3 0.0126(8) 0.0215(8) 0.0169(8) -0.0001(6) 0.0007(6) 0.0000(6)
N4 0.0135(8) 0.0191(8) 0.0135(7) 0.0003(6) -0.0008(6) 0.0001(6)
N5 0.0123(8) 0.0203(8) 0.0156(8) 0.0009(6) 0.0004(6) -0.0005(6)
C1 0.0173(10) 0.0193(9) 0.0126(8) -0.0015(7) 0.0006(7) 0.0010(7)
C2 0.0135(9) 0.0178(9) 0.0157(9) 0.0013(7) 0.0028(7) 0.0018(7)
C3 0.0115(9) 0.0117(8) 0.0154(9) 0.0012(6) -0.0003(7) 0.0004(6)
C4 0.0146(9) 0.0180(9) 0.0132(9) -0.0007(7) 0.0010(7) -0.0005(7)
C5 0.0148(9) 0.0170(9) 0.0153(9) -0.0003(7) 0.0039(7) -0.0002(7)
C6 0.0132(9) 0.0117(8) 0.0147(8) 0.0001(7) 0.0014(7) 0.0009(6)

loop_
_atom_type_symbol
_atom_type_description
_atom_type_scat_dispersion_real
_atom_type_scat_dispersion_imag
_atom_type_scat_source
C C 0.0033 0.0016 'International Tables Vol C Tables 4.2.6.8 and 6.1.1.4'
H H 0.0000 0.0000 'International Tables Vol C Tables 4.2.6.8 and 6.1.1.4'
N N 0.0061 0.0033 'International Tables Vol C Tables 4.2.6.8 and 6.1.1.4'
O O 0.0106 0.0060 'International Tables Vol C Tables 4.2.6.8 and 6.1.1.4'
P P 0.1023 0.0942 'International Tables Vol C Tables 4.2.6.8 and 6.1.1.4'
Zn Zn 0.2839 1.4301 'International Tables Vol C Tables 4.2.6.8 and 6.1.1.4'

loop_
_geom_angle_atom_site_label_1
_geom_angle_atom_site_label_2
_geom_angle_atom_site_label_3
_geom_angle
_geom_angle_site_symmetry_1
_geom_angle_site_symmetry_3
_geom_angle_publ_flag
O3 Zn1 O3 80.93(8) 2_655 . ?
O3 Zn1 O2 177.01(5) 2_655 . ?
O3 Zn1 O2 96.74(6) . . ?
O2 Zn1 O2 85.65(8) . 2_655 ?
O3 Zn1 N4 93.15(6) 2_655 . ?
O3 Zn1 N4 89.54(6) . . ?
O2 Zn1 N4 88.69(6) . . ?
O2 Zn1 N4 88.72(6) 2_655 . ?
N4 Zn1 N4 176.47(9) . 2_655 ?
O1 N1 C5 119.53(15) . . ?
O1 N1 C1 119.28(16) . . ?
C5 N1 C1 121.18(17) . . ?
N3 N2 C6 104.75(15) . . ?
N4 N3 N2 108.87(15) . . ?
N3 N4 N5 110.37(15) . . ?
N3 N4 Zn1 127.75(13) . . ?
N5 N4 Zn1 121.77(13) . . ?
C6 N5 N4 103.42(16) . . ?
N1 C1 C2 120.03(18) . . ?
C1 C2 C3 120.33(18) . . ?
C2 C3 C4 118.03(18) . . ?
C2 C3 C6 120.81(17) . . ?
C4 C3 C6 121.16(17) . . ?
C5 C4 C3 119.86(18) . . ?
N1 C5 C4 120.54(17) . . ?
N5 C6 N2 112.59(17) . . ?
N5 C6 C3 122.65(17) . . ?
N2 C6 C3 124.76(17) . . ?

loop_
_geom_bond_atom_site_label_1
_geom_bond_atom_site_label_2
_geom_bond_distance
_geom_bond_site_symmetry_2
_geom_bond_publ_flag
Zn1 O2 2.1170(14) . ?
Zn1 O3 2.0977(15) . ?
Zn1 N4 2.1242(17) . ?
O1 N1 1.337(2) . ?
N1 C5 1.345(3) . ?
N1 C1 1.351(2) . ?
N2 N3 1.332(2) . ?
N2 C6 1.340(3) . ?
N3 N4 1.330(2) . ?
N4 N5 1.341(2) . ?
N5 C6 1.339(2) . ?
C1 C2 1.376(3) . ?
C2 C3 1.393(3) . ?
C3 C4 1.396(3) . ?
C3 C6 1.466(3) . ?
C4 C5 1.378(3) . ?

loop_
_geom_hbond_atom_site_label_D
_geom_hbond_atom_site_label_H
_geom_hbond_atom_site_label_A
_geom_hbond_distance_DH
_geom_hbond_distance_HA
_geom_hbond_distance_DA
_geom_hbond_angle_DHA
_geom_hbond_site_symmetry_A
O2 H2B O1 0.835(10) 1.917(11) 2.740(2) 168(3) 3_545
O3 H3C O1 0.839(10) 1.839(11) 2.674(2) 173(3) 7
O3 H3B O1 0.839(10) 1.909(11) 2.737(2) 169(3) 3
O2 H2C N3 0.836(10) 2.046(12) 2.865(2) 166(3) 6

loop_
_geom_torsion_atom_site_label_1
_geom_torsion_atom_site_label_2
_geom_torsion_atom_site_label_3
_geom_torsion_atom_site_label_4
_geom_torsion
_geom_torsion_site_symmetry_1
_geom_torsion_site_symmetry_2
_geom_torsion_site_symmetry_3
_geom_torsion_site_symmetry_4
_geom_torsion_publ_flag
C6 N2 N3 N4 0.6(2) . . . . ?
N2 N3 N4 N5 -0.4(2) . . . . ?
N3 N4 N5 C6 0.04(19) . . . . ?
O1 N1 C1 C2 -179.66(16) . . . . ?
C5 N1 C1 C2 1.2(3) . . . . ?
N1 C1 C2 C3 -2.0(3) . . . . ?
C1 C2 C3 C4 1.5(3) . . . . ?
C1 C2 C3 C6 -177.91(17) . . . . ?
C2 C3 C4 C5 -0.2(3) . . . . ?
C6 C3 C4 C5 179.16(17) . . . . ?
O1 N1 C5 C4 -179.07(16) . . . . ?
C1 N1 C5 C4 0.1(3) . . . . ?
C3 C4 C5 N1 -0.5(3) . . . . ?
N4 N5 C6 N2 0.3(2) . . . . ?
N4 N5 C6 C3 -179.06(16) . . . . ?
N3 N2 C6 N5 -0.6(2) . . . . ?
N3 N2 C6 C3 178.82(16) . . . . ?
C2 C3 C6 N5 18.7(3) . . . . ?
C4 C3 C6 N5 -160.69(18) . . . . ?
C2 C3 C6 N2 -160.62(19) . . . . ?
C4 C3 C6 N2 20.0(3) . . . . ?
